data_2023421
loop_
_publ_author_name
'W&#xf3;jcicka, Anna'
'Bryndal, Iwona'
'Krupi&#x144;ska, Magdalena'
'Wolska, Aleksandra'
'Milewski, Jakub'
'Pyra, Anna'
'Becan, Lilianna'
'M&#x105;czy&#x144;ski, Marcin'
'Matera-Witkiewicz, Agnieszka'

_publ_section_title
;
 7-(4-Chlorophenyl)-1-hydroxy-5-methylpyrido[3,4-d]pyridazin-4(3H)-one:
 synthesis, solvatomorphism, in vitro anti-inflammatory and cytotoxic
 activity studies and in silico analysis.
;
_journal_coeditor_code OJ3026
_journal_issue 'Pt 4'
_journal_name_full 'Acta crystallographica. Section C, Structural chemistry'
_journal_page_first 198
_journal_page_last 211
_journal_paper_doi 10.1107/S2053229625001858
_journal_volume 81
_journal_year 2025
_chemical_formula_iupac '2C14 H10 Cl N3 O2, 3C2 H6 S O'
_chemical_formula_moiety '2(C14 H10 Cl N3 O2), 3(C2 H6 S O)'
_chemical_formula_sum 'C34 H38 Cl2 N6 O7 S3'
_chemical_formula_weight 809.78
_chemical_name_systematic
'7-(4-Chlorophenyl)-1-hydroxy-5-methylpyrido[3,4-<i>d</i>]pyridazin-4(3<i>H</i>)-one dimethyl sulfoxide sesquisolvate'
_space_group_crystal_system monoclinic
_space_group_IT_number 15
_space_group_name_Hall '-C 2yc'
_space_group_name_H-M_alt 'C 1 2/c 1'
_atom_sites_solution_hydrogens geom
_atom_sites_solution_primary direct
_atom_sites_solution_secondary difmap
_audit_creation_method SHELXL-2018/1
_cell_angle_alpha 90
_cell_angle_beta 103.05(3)
_cell_angle_gamma 90
_cell_formula_units_Z 4
_cell_length_a 26.379(5)
_cell_length_b 6.539(2)
_cell_length_c 22.020(5)
_cell_measurement_reflns_used 10022
_cell_measurement_temperature 100(2)
_cell_measurement_theta_max 75.3550
_cell_measurement_theta_min 3.4430
_cell_volume 3700.2(16)
_computing_cell_refinement
;
CrysAlis PRO (Rigaku OD, 2024)
;
_computing_data_collection
;
CrysAlis PRO (Rigaku OD, 2024)
;
_computing_data_reduction
;
CrysAlis PRO (Rigaku OD, 2024)
;
_computing_molecular_graphics
;
DIAMOND (Brandenburg & Putz, 2014) and Mercury (Macrae <i>et al.</i>,
2020)
;
_computing_publication_material
;
PLATON (Spek, 2020)
;
_computing_structure_refinement
;
SHELXL2018 (Sheldrick, 2015<i>b</i>)
;
_computing_structure_solution
;
SHELXS97 (Sheldrick, 2008)
;
_diffrn_ambient_temperature 100(2)
_diffrn_detector_area_resol_mean 10.0000
_diffrn_measured_fraction_theta_full 1.000
_diffrn_measured_fraction_theta_max 0.987
_diffrn_measurement_device_type 'Rigaku XtaLAB Synergy-R DW diffractometer with a HyPix-Arc 150 detector'
_diffrn_measurement_method '\w scans'
_diffrn_radiation_type CuK\a
_diffrn_radiation_wavelength 1.54184
_diffrn_reflns_av_R_equivalents 0.0293
_diffrn_reflns_av_unetI/netI 0.0234
_diffrn_reflns_limit_h_max 31
_diffrn_reflns_limit_h_min -32
_diffrn_reflns_limit_k_max 8
_diffrn_reflns_limit_k_min -7
_diffrn_reflns_limit_l_max 26
_diffrn_reflns_limit_l_min -27
_diffrn_reflns_number 18828
_diffrn_reflns_theta_full 67.684
_diffrn_reflns_theta_max 75.436
_diffrn_reflns_theta_min 3.440
_diffrn_source 'Rotating-anode X-ray tube'
_exptl_absorpt_coefficient_mu 3.636
_exptl_absorpt_correction_T_max 1.00000
_exptl_absorpt_correction_T_min 0.81293
_exptl_absorpt_correction_type multi-scan
_exptl_absorpt_process_details
;
(CrysAlis PRO; Rigaku OD, 2024)
;
_exptl_crystal_colour colourless
_exptl_crystal_density_diffrn 1.454
_exptl_crystal_description needle
_exptl_crystal_F_000 1688
_exptl_crystal_size_max 0.668
_exptl_crystal_size_mid 0.021
_exptl_crystal_size_min 0.016
_refine_diff_density_max 0.323
_refine_diff_density_min -0.363
_refine_ls_extinction_method none
_refine_ls_goodness_of_fit_ref 1.037
_refine_ls_hydrogen_treatment constr
_refine_ls_matrix_type full
_refine_ls_number_parameters 249
_refine_ls_number_reflns 3784
_refine_ls_number_restraints 0
_refine_ls_restrained_S_all 1.037
_refine_ls_R_factor_all 0.0375
_refine_ls_R_factor_gt 0.0323
_refine_ls_shift/su_max 0.001
_refine_ls_shift/su_mean 0.000
_refine_ls_structure_factor_coef Fsqd
_refine_ls_weighting_details 'w=1/[\s^2^(Fo^2^)+(0.0486P)^2^+3.7100P] where P=(Fo^2^+2Fc^2^)/3'
_refine_ls_weighting_scheme calc
_refine_ls_wR_factor_gt 0.0879
_refine_ls_wR_factor_ref 0.0913
_reflns_number_gt 3332
_reflns_number_total 3784
_reflns_threshold_expression 'I > 2\s(I)'
_cod_data_source_file oj3026sup1.cif
_cod_data_source_block II
_cod_depositor_comments 'Adding full bibliography for 2023420--2023421.cif.'
_cod_original_sg_symbol_H-M 'C 2/c'
_cod_database_code 2023421
_cod_database_fobs_code 2023421
_shelx_space_group_comment
;
The symmetry employed for this shelxl refinement is uniquely defined
by the following loop, which should always be used as a source of
symmetry information in preference to the above space-group names.
They are only intended as comments.
;
_shelx_estimated_absorpt_t_min 0.195
_shelx_estimated_absorpt_t_max 0.944

loop_
_space_group_symop_operation_xyz
'x, y, z'
'-x, y, -z+1/2'
'x+1/2, y+1/2, z'
'-x+1/2, y+1/2, -z+1/2'
'-x, -y, -z'
'x, -y, z-1/2'
'-x+1/2, -y+1/2, -z'
'x+1/2, -y+1/2, z-1/2'

loop_
_atom_site_type_symbol
_atom_site_label
_atom_site_fract_x
_atom_site_fract_y
_atom_site_fract_z
_atom_site_U_iso_or_equiv
_atom_site_adp_type
_atom_site_calc_flag
_atom_site_occupancy
_atom_site_disorder_assembly
_atom_site_disorder_group
S S2S 0.00560(3) 0.73916(14) 0.72107(4) 0.0332(2) Uani d 0.5 A -1
Cl Cl1 0.13054(2) 1.34167(6) 0.72810(2) 0.03173(12) Uani d 1 . .
O O4 0.27944(4) -0.05400(16) 0.55461(5) 0.0230(2) Uani d 1 . .
O O1 0.08244(4) 0.21129(18) 0.48057(6) 0.0279(3) Uani d 1 . .
H H1 0.064792 0.120120 0.458541 0.042 Uiso calc 1 . .
N N2 0.14574(5) -0.0222(2) 0.47805(6) 0.0221(3) Uani d 1 . .
N N6 0.23539(5) 0.50714(19) 0.63092(6) 0.0201(3) Uani d 1 . .
N N3 0.19699(5) -0.0792(2) 0.49858(6) 0.0205(3) Uani d 1 . .
H H3 0.206358 -0.192877 0.482763 0.025 Uiso calc 1 . .
C C4 0.23470(6) 0.0194(2) 0.54033(7) 0.0191(3) Uani d 1 . .
C C7 0.18604(6) 0.5732(2) 0.60784(7) 0.0185(3) Uani d 1 . .
C C1 0.13206(6) 0.1487(2) 0.49899(7) 0.0213(3) Uani d 1 . .
C C8 0.15106(6) 0.4636(2) 0.56359(7) 0.0197(3) Uani d 1 . .
H H8 0.116732 0.512906 0.547837 0.024 Uiso calc 1 . .
C C73 0.19781(6) 1.0555(2) 0.70437(7) 0.0233(3) Uani d 1 . .
H H73 0.224084 1.129609 0.732377 0.028 Uiso calc 1 . .
C C72 0.21007(6) 0.8796(2) 0.67593(7) 0.0207(3) Uani d 1 . .
H H72 0.245165 0.834023 0.684367 0.025 Uiso calc 1 . .
C C9 0.16728(6) 0.2787(2) 0.54255(7) 0.0187(3) Uani d 1 . .
C C71 0.17187(6) 0.7674(2) 0.63499(7) 0.0191(3) Uani d 1 . .
C C74 0.14655(6) 1.1222(2) 0.69142(7) 0.0230(3) Uani d 1 . .
C C75 0.10785(6) 1.0183(2) 0.64987(8) 0.0262(3) Uani d 1 . .
H H75 0.073059 1.067462 0.640546 0.031 Uiso calc 1 . .
C C76 0.12079(6) 0.8409(2) 0.62209(8) 0.0240(3) Uani d 1 . .
H H76 0.094428 0.768251 0.593782 0.029 Uiso calc 1 . .
C C10 0.21859(6) 0.2113(2) 0.56483(7) 0.0184(3) Uani d 1 . .
C C5 0.25182(6) 0.3331(2) 0.61048(7) 0.0193(3) Uani d 1 . .
C C51 0.30687(6) 0.2749(3) 0.64063(8) 0.0254(3) Uani d 1 . .
H H511 0.322004 0.378570 0.671588 0.038 Uiso calc 1 . .
H H512 0.327402 0.266364 0.608768 0.038 Uiso calc 1 . .
H H513 0.307099 0.141914 0.661195 0.038 Uiso calc 1 . .
C C3S 0.0581(3) 0.8461(11) 0.7785(3) 0.0448(8) Uani d 0.5 A -1
H H3S1 0.064384 0.987174 0.767056 0.067 Uiso calc 0.5 A -1
H H3S2 0.089656 0.764649 0.780632 0.067 Uiso calc 0.5 A -1
H H3S3 0.049036 0.845037 0.819291 0.067 Uiso calc 0.5 A -1
O O2S 0.000000 0.5332(3) 0.750000 0.0472(5) Uani d 1 . .
C C4S -0.0441(2) 0.9058(10) 0.7273(3) 0.0448(8) Uani d 0.5 A -1
H H4S1 -0.062623 0.852430 0.757831 0.067 Uiso calc 0.5 A -1
H H4S2 -0.068441 0.918779 0.686633 0.067 Uiso calc 0.5 A -1
H H4S3 -0.029428 1.040186 0.740879 0.067 Uiso calc 0.5 A -1
S S1S 0.04602(2) -0.28094(6) 0.43380(2) 0.02608(12) Uani d 1 . .
C C1S 0.08315(6) -0.3742(3) 0.38120(8) 0.0299(4) Uani d 1 . .
H H1S1 0.061544 -0.373861 0.338681 0.045 Uiso calc 1 . .
H H1S2 0.094778 -0.514016 0.392896 0.045 Uiso calc 1 . .
H H1S3 0.113505 -0.286008 0.383136 0.045 Uiso calc 1 . .
C C2S -0.00997(7) -0.4398(3) 0.40989(10) 0.0365(4) Uani d 1 . .
H H2S1 -0.023146 -0.427902 0.364713 0.055 Uiso calc 1 . .
H H2S2 -0.037009 -0.396377 0.431194 0.055 Uiso calc 1 . .
H H2S3 -0.000502 -0.582336 0.420641 0.055 Uiso calc 1 . .
O O1S 0.02733(4) -0.06821(18) 0.41115(6) 0.0322(3) Uani d 1 . .

loop_
_atom_site_aniso_label
_atom_site_aniso_U_11
_atom_site_aniso_U_22
_atom_site_aniso_U_33
_atom_site_aniso_U_12
_atom_site_aniso_U_13
_atom_site_aniso_U_23
S2S 0.0304(4) 0.0408(5) 0.0297(4) 0.0022(4) 0.0093(3) -0.0045(4)
Cl1 0.0423(2) 0.0234(2) 0.0320(2) 0.00465(16) 0.01360(17) -0.00788(15)
O4 0.0193(5) 0.0224(5) 0.0278(6) 0.0048(4) 0.0063(4) -0.0028(4)
O1 0.0200(5) 0.0258(6) 0.0345(6) 0.0051(4) -0.0009(5) -0.0075(5)
N2 0.0194(6) 0.0223(7) 0.0240(6) 0.0036(5) 0.0039(5) -0.0018(5)
N6 0.0196(6) 0.0186(6) 0.0229(6) 0.0007(5) 0.0064(5) 0.0004(5)
N3 0.0193(6) 0.0198(6) 0.0232(6) 0.0042(5) 0.0068(5) -0.0021(5)
C4 0.0209(7) 0.0186(7) 0.0194(7) 0.0020(6) 0.0080(5) 0.0022(6)
C7 0.0197(7) 0.0166(7) 0.0206(7) 0.0014(5) 0.0075(5) 0.0030(5)
C1 0.0209(7) 0.0213(7) 0.0217(7) 0.0034(6) 0.0048(6) -0.0001(6)
C8 0.0189(7) 0.0183(7) 0.0226(7) 0.0027(6) 0.0059(6) 0.0016(6)
C73 0.0297(8) 0.0210(7) 0.0186(7) -0.0009(6) 0.0041(6) -0.0004(6)
C72 0.0226(7) 0.0202(7) 0.0187(7) 0.0027(6) 0.0036(6) 0.0028(6)
C9 0.0196(7) 0.0178(7) 0.0195(7) 0.0017(6) 0.0064(6) 0.0018(6)
C71 0.0230(7) 0.0152(7) 0.0205(7) 0.0013(6) 0.0076(6) 0.0016(5)
C74 0.0325(8) 0.0166(7) 0.0226(7) 0.0021(6) 0.0121(6) -0.0001(6)
C75 0.0243(8) 0.0218(8) 0.0339(9) 0.0031(6) 0.0097(6) -0.0021(6)
C76 0.0205(7) 0.0196(7) 0.0321(8) 0.0000(6) 0.0060(6) -0.0044(6)
C10 0.0195(7) 0.0176(7) 0.0199(7) 0.0019(6) 0.0087(5) 0.0024(5)
C5 0.0185(7) 0.0201(7) 0.0211(7) 0.0014(6) 0.0080(6) 0.0019(6)
C51 0.0182(7) 0.0275(8) 0.0296(8) 0.0026(6) 0.0034(6) -0.0044(6)
C3S 0.043(3) 0.039(4) 0.0542(16) 0.0112(13) 0.0158(18) 0.0069(14)
O2S 0.0519(12) 0.0436(12) 0.0408(11) 0.000 -0.0008(9) 0.000
C4S 0.043(3) 0.039(4) 0.0542(16) 0.0112(13) 0.0158(18) 0.0069(14)
S1S 0.01936(19) 0.0294(2) 0.0284(2) 0.00139(15) 0.00300(15) 0.00062(15)
C1S 0.0258(8) 0.0331(9) 0.0307(9) -0.0016(7) 0.0064(7) -0.0043(7)
C2S 0.0214(8) 0.0344(10) 0.0518(11) -0.0022(7) 0.0044(8) 0.0045(8)
O1S 0.0240(6) 0.0278(6) 0.0406(7) 0.0031(5) -0.0016(5) -0.0004(5)

loop_
_atom_type_symbol
_atom_type_description
_atom_type_scat_dispersion_real
_atom_type_scat_dispersion_imag
_atom_type_scat_source
C C 0.0181 0.0091 'International Tables Vol C Tables 4.2.6.8 and 6.1.1.4'
H H 0.0000 0.0000 'International Tables Vol C Tables 4.2.6.8 and 6.1.1.4'
Cl Cl 0.3639 0.7018 'International Tables Vol C Tables 4.2.6.8 and 6.1.1.4'
N N 0.0311 0.0180 'International Tables Vol C Tables 4.2.6.8 and 6.1.1.4'
O O 0.0492 0.0322 'International Tables Vol C Tables 4.2.6.8 and 6.1.1.4'
S S 0.3331 0.5567 'International Tables Vol C Tables 4.2.6.8 and 6.1.1.4'

loop_
_geom_angle_atom_site_label_1
_geom_angle_atom_site_label_2
_geom_angle_atom_site_label_3
_geom_angle_site_symmetry_1
_geom_angle_site_symmetry_3
_geom_angle
_geom_angle_publ_flag
O2S S2S C4S . . 112.26(19) ?
O2S S2S C3S . . 100.6(2) ?
C4S S2S C3S . . 100.2(3) ?
C1 O1 H1 . . 109.5 ?
C1 N2 N3 . . 116.74(13) ?
C5 N6 C7 . . 120.23(13) ?
C4 N3 N2 . . 127.59(13) ?
C4 N3 H3 . . 116.2 ?
N2 N3 H3 . . 116.2 ?
O4 C4 N3 . . 119.73(13) ?
O4 C4 C10 . . 124.98(14) ?
N3 C4 C10 . . 115.29(13) ?
N6 C7 C8 . . 122.03(14) ?
N6 C7 C71 . . 115.37(13) ?
C8 C7 C71 . . 122.56(13) ?
N2 C1 O1 . . 119.19(14) ?
N2 C1 C9 . . 123.68(14) ?
O1 C1 C9 . . 117.12(13) ?
C7 C8 C9 . . 118.52(13) ?
C7 C8 H8 . . 120.7 ?
C9 C8 H8 . . 120.7 ?
C72 C73 C74 . . 119.03(14) ?
C72 C73 H73 . . 120.5 ?
C74 C73 H73 . . 120.5 ?
C73 C72 C71 . . 121.35(14) ?
C73 C72 H72 . . 119.3 ?
C71 C72 H72 . . 119.3 ?
C8 C9 C10 . . 120.00(14) ?
C8 C9 C1 . . 121.90(13) ?
C10 C9 C1 . . 118.07(13) ?
C76 C71 C72 . . 118.12(14) ?
C76 C71 C7 . . 122.04(13) ?
C72 C71 C7 . . 119.82(13) ?
C75 C74 C73 . . 121.35(14) ?
C75 C74 Cl1 . . 119.32(12) ?
C73 C74 Cl1 . . 119.33(12) ?
C74 C75 C76 . . 118.84(15) ?
C74 C75 H75 . . 120.6 ?
C76 C75 H75 . . 120.6 ?
C75 C76 C71 . . 121.29(15) ?
C75 C76 H76 . . 119.4 ?
C71 C76 H76 . . 119.4 ?
C9 C10 C5 . . 117.65(13) ?
C9 C10 C4 . . 118.50(13) ?
C5 C10 C4 . . 123.84(13) ?
N6 C5 C10 . . 121.52(13) ?
N6 C5 C51 . . 115.01(13) ?
C10 C5 C51 . . 123.44(13) ?
C5 C51 H511 . . 109.5 ?
C5 C51 H512 . . 109.5 ?
H511 C51 H512 . . 109.5 ?
C5 C51 H513 . . 109.5 ?
H511 C51 H513 . . 109.5 ?
H512 C51 H513 . . 109.5 ?
S2S C3S H3S1 . . 109.5 ?
S2S C3S H3S2 . . 109.5 ?
H3S1 C3S H3S2 . . 109.5 ?
S2S C3S H3S3 . . 109.5 ?
H3S1 C3S H3S3 . . 109.5 ?
H3S2 C3S H3S3 . . 109.5 ?
S2S C4S H4S1 . . 109.5 ?
S2S C4S H4S2 . . 109.5 ?
H4S1 C4S H4S2 . . 109.5 ?
S2S C4S H4S3 . . 109.5 ?
H4S1 C4S H4S3 . . 109.5 ?
H4S2 C4S H4S3 . . 109.5 ?
O1S S1S C1S . . 106.52(8) ?
O1S S1S C2S . . 104.47(8) ?
C1S S1S C2S . . 98.54(9) ?
S1S C1S H1S1 . . 109.5 ?
S1S C1S H1S2 . . 109.5 ?
H1S1 C1S H1S2 . . 109.5 ?
S1S C1S H1S3 . . 109.5 ?
H1S1 C1S H1S3 . . 109.5 ?
H1S2 C1S H1S3 . . 109.5 ?
S1S C2S H2S1 . . 109.5 ?
S1S C2S H2S2 . . 109.5 ?
H2S1 C2S H2S2 . . 109.5 ?
S1S C2S H2S3 . . 109.5 ?
H2S1 C2S H2S3 . . 109.5 ?
H2S2 C2S H2S3 . . 109.5 ?

loop_
_geom_bond_atom_site_label_1
_geom_bond_atom_site_label_2
_geom_bond_site_symmetry_2
_geom_bond_distance
_geom_bond_publ_flag
S2S O2S . 1.511(2) ?
S2S C4S . 1.734(7) ?
S2S C3S . 1.794(8) ?
Cl1 C74 . 1.7449(16) ?
O4 C4 . 1.2469(18) ?
O1 C1 . 1.3436(18) ?
O1 H1 . 0.8400 ?
N2 C1 . 1.291(2) ?
N2 N3 . 1.3764(17) ?
N6 C5 . 1.3315(19) ?
N6 C7 . 1.3569(19) ?
N3 C4 . 1.356(2) ?
N3 H3 . 0.8800 ?
C4 C10 . 1.466(2) ?
C7 C8 . 1.382(2) ?
C7 C71 . 1.486(2) ?
C1 C9 . 1.450(2) ?
C8 C9 . 1.396(2) ?
C8 H8 . 0.9500 ?
C73 C72 . 1.383(2) ?
C73 C74 . 1.388(2) ?
C73 H73 . 0.9500 ?
C72 C71 . 1.399(2) ?
C72 H72 . 0.9500 ?
C9 C10 . 1.403(2) ?
C71 C76 . 1.398(2) ?
C74 C75 . 1.385(2) ?
C75 C76 . 1.389(2) ?
C75 H75 . 0.9500 ?
C76 H76 . 0.9500 ?
C10 C5 . 1.420(2) ?
C5 C51 . 1.503(2) ?
C51 H511 . 0.9800 ?
C51 H512 . 0.9800 ?
C51 H513 . 0.9800 ?
C3S H3S1 . 0.9800 ?
C3S H3S2 . 0.9800 ?
C3S H3S3 . 0.9800 ?
C4S H4S1 . 0.9800 ?
C4S H4S2 . 0.9800 ?
C4S H4S3 . 0.9800 ?
S1S O1S . 1.5218(13) ?
S1S C1S . 1.7847(18) ?
S1S C2S . 1.7852(18) ?
C1S H1S1 . 0.9800 ?
C1S H1S2 . 0.9800 ?
C1S H1S3 . 0.9800 ?
C2S H2S1 . 0.9800 ?
C2S H2S2 . 0.9800 ?
C2S H2S3 . 0.9800 ?

loop_
_geom_hbond_atom_site_label_D
_geom_hbond_atom_site_label_H
_geom_hbond_atom_site_label_A
_geom_hbond_site_symmetry_A
_geom_hbond_distance_DH
_geom_hbond_distance_HA
_geom_hbond_distance_DA
_geom_hbond_angle_DHA
_geom_hbond_publ_flag
O1 H1 S1S . 0.84 2.70 3.4492(15) 149.1 no
O1 H1 O1S . 0.84 1.77 2.6052(17) 179.0 yes
N3 H3 O4 7_546 0.88 1.92 2.8004(18) 175.1 yes
C75 H75 O1S 5_566 0.95 2.64 3.530(2) 157.1 yes
C51 H512 N2 7_556 0.98 2.75 3.533(2) 137.2 no
C3S H3S1 Cl1 . 0.98 3.14 4.042(8) 154.5 no
C3S H3S3 O1S 6_566 0.98 2.66 3.517(6) 146.3 yes
C4S H4S2 O1S 5_566 0.98 2.80 3.351(6) 116.5 no
C1S H1S1 O2S 5_556 0.98 2.47 3.373(2) 153.0 yes
C1S H1S2 O1 1_545 0.98 2.71 3.486(2) 136.4 yes
C1S H1S3 N2 . 0.98 2.70 3.314(2) 121.5 yes
C2S H2S1 Cl1 5_566 0.98 3.15 3.924(2) 137.2 no
C2S H2S1 O2S 5_556 0.98 2.81 3.641(2) 142.4 no
C2S H2S2 O1 5_556 0.98 2.78 3.713(2) 159.4 no
C2S H2S3 O1 1_545 0.98 2.65 3.443(2) 137.7 yes

loop_
_geom_torsion_atom_site_label_1
_geom_torsion_atom_site_label_2
_geom_torsion_atom_site_label_3
_geom_torsion_atom_site_label_4
_geom_torsion_site_symmetry_1
_geom_torsion_site_symmetry_2
_geom_torsion_site_symmetry_3
_geom_torsion_site_symmetry_4
_geom_torsion
_geom_torsion_publ_flag
C1 N2 N3 C4 . . . . 2.8(2) ?
N2 N3 C4 O4 . . . . 179.20(13) ?
N2 N3 C4 C10 . . . . -1.6(2) ?
C5 N6 C7 C8 . . . . 0.9(2) ?
C5 N6 C7 C71 . . . . 178.95(13) ?
N3 N2 C1 O1 . . . . -179.81(13) ?
N3 N2 C1 C9 . . . . -0.6(2) ?
N6 C7 C8 C9 . . . . 0.4(2) ?
C71 C7 C8 C9 . . . . -177.52(13) ?
C74 C73 C72 C71 . . . . -0.6(2) ?
C7 C8 C9 C10 . . . . -2.0(2) ?
C7 C8 C9 C1 . . . . 176.27(14) ?
N2 C1 C9 C8 . . . . 179.32(14) ?
O1 C1 C9 C8 . . . . -1.5(2) ?
N2 C1 C9 C10 . . . . -2.4(2) ?
O1 C1 C9 C10 . . . . 176.83(13) ?
C73 C72 C71 C76 . . . . 1.7(2) ?
C73 C72 C71 C7 . . . . -176.83(14) ?
N6 C7 C71 C76 . . . . -171.49(14) ?
C8 C7 C71 C76 . . . . 6.5(2) ?
N6 C7 C71 C72 . . . . 7.0(2) ?
C8 C7 C71 C72 . . . . -174.98(14) ?
C72 C73 C74 C75 . . . . -1.2(2) ?
C72 C73 C74 Cl1 . . . . 178.94(11) ?
C73 C74 C75 C76 . . . . 1.7(2) ?
Cl1 C74 C75 C76 . . . . -178.44(12) ?
C74 C75 C76 C71 . . . . -0.5(2) ?
C72 C71 C76 C75 . . . . -1.2(2) ?
C7 C71 C76 C75 . . . . 177.32(14) ?
C8 C9 C10 C5 . . . . 2.3(2) ?
C1 C9 C10 C5 . . . . -176.00(13) ?
C8 C9 C10 C4 . . . . -178.22(13) ?
C1 C9 C10 C4 . . . . 3.4(2) ?
O4 C4 C10 C9 . . . . 177.54(14) ?
N3 C4 C10 C9 . . . . -1.7(2) ?
O4 C4 C10 C5 . . . . -3.1(2) ?
N3 C4 C10 C5 . . . . 177.75(13) ?
C7 N6 C5 C10 . . . . -0.5(2) ?
C7 N6 C5 C51 . . . . -178.86(13) ?
C9 C10 C5 N6 . . . . -1.1(2) ?
C4 C10 C5 N6 . . . . 179.52(13) ?
C9 C10 C5 C51 . . . . 177.09(14) ?
C4 C10 C5 C51 . . . . -2.3(2) ?
